data_1563215
loop_
_publ_author_name
'Albrecht, Amanda J.'
'Sigmon, Ginger E.'
'Moore-Shay, Laura'
'Wei, Rebecca'
'Dawes, Colleen'
'Szymanowski, Jennifer'
'Burns, Peter C.'

_publ_section_title
;
 The crystal chemistry of four thorium sulfates
;
_journal_issue 7
_journal_name_full 'Journal of Solid State Chemistry'
_journal_page_first 1591
_journal_page_last 1597
_journal_paper_doi 10.1016/j.jssc.2011.04.024
_journal_volume 184
_journal_year 2011
_chemical_formula_moiety 'Th4+, (SO4)2-, H2O'
_chemical_formula_sum 'H18 O17 S2 Th'
_chemical_formula_weight 586.30
_chemical_name_systematic
; 
 Thorium Disulfate Hydrate
;
_space_group_IT_number 11
_space_group_name_Hall '-P 2yb'
_space_group_name_H-M_alt 'P 1 21/m 1'
_symmetry_cell_setting monoclinic
_symmetry_space_group_name_H-M 'P 1 21/m 1'
_atom_sites_solution_hydrogens geom
_atom_sites_solution_primary direct
_atom_sites_solution_secondary difmap
_audit_creation_method SHELXL-97
_cell_angle_alpha 90.00
_cell_angle_beta 98.2450(10)
_cell_angle_gamma 90.00
_cell_formula_units_Z 2
_cell_length_a 7.2488(4)
_cell_length_b 12.1798(7)
_cell_length_c 8.0625(5)
_cell_measurement_reflns_used 8456
_cell_measurement_temperature 298(2)
_cell_measurement_theta_max 28.68
_cell_measurement_theta_min 2.55
_cell_volume 704.47(7)
_computing_cell_refinement 'Bruker SAINT'
_computing_data_collection 'Bruker APEX2'
_computing_data_reduction 'Bruker SAINT, SADABS and XPREP'
_computing_molecular_graphics 'CrystalMaker v 2.3.0'
_computing_structure_refinement 'SHELXL-97 (Sheldrick, 2008)'
_computing_structure_solution 'SHELXS-97 (Sheldrick, 2008)'
_diffrn_ambient_temperature 571(2)
_diffrn_measured_fraction_theta_full 0.949
_diffrn_measured_fraction_theta_max 0.949
_diffrn_measurement_device_type 'Bruker Apex-II CCD'
_diffrn_measurement_method '\w scans'
_diffrn_radiation_monochromator graphite
_diffrn_radiation_source 'fine-focus sealed tube'
_diffrn_radiation_type MoK\a
_diffrn_radiation_wavelength 0.71073
_diffrn_reflns_av_R_equivalents 0.0206
_diffrn_reflns_av_sigmaI/netI 0.0161
_diffrn_reflns_limit_h_max 9
_diffrn_reflns_limit_h_min -9
_diffrn_reflns_limit_k_max 16
_diffrn_reflns_limit_k_min -16
_diffrn_reflns_limit_l_max 10
_diffrn_reflns_limit_l_min -10
_diffrn_reflns_number 8430
_diffrn_reflns_theta_full 28.68
_diffrn_reflns_theta_max 28.68
_diffrn_reflns_theta_min 2.55
_exptl_absorpt_coefficient_mu 10.966
_exptl_absorpt_correction_T_max 0.33659
_exptl_absorpt_correction_T_min 0.20750
_exptl_absorpt_correction_type psi-scan
_exptl_crystal_colour Colourless
_exptl_crystal_density_diffrn 2.764
_exptl_crystal_density_method 'not measured'
_exptl_crystal_description Blocky
_exptl_crystal_F_000 552
_exptl_crystal_size_max 0.12
_exptl_crystal_size_mid 0.11
_exptl_crystal_size_min 0.09
_refine_diff_density_max 0.917
_refine_diff_density_min -0.504
_refine_diff_density_rms 0.101
_refine_ls_extinction_method none
_refine_ls_goodness_of_fit_ref 1.050
_refine_ls_hydrogen_treatment mixed
_refine_ls_matrix_type full
_refine_ls_number_parameters 124
_refine_ls_number_reflns 1807
_refine_ls_number_restraints 9
_refine_ls_restrained_S_all 1.067
_refine_ls_R_factor_all 0.0144
_refine_ls_R_factor_gt 0.0133
_refine_ls_shift/su_max 0.001
_refine_ls_shift/su_mean 0.000
_refine_ls_structure_factor_coef Fsqd
_refine_ls_weighting_details 'calc w=1/[\s^2^(Fo^2^)+(0.0153P)^2^+0.7954P] where P=(Fo^2^+2Fc^2^)/3'
_refine_ls_weighting_scheme calc
_refine_ls_wR_factor_gt 0.0309
_refine_ls_wR_factor_ref 0.0313
_reflns_number_gt 1746
_reflns_number_total 1807
_reflns_threshold_expression >2sigma(I)
_cod_data_source_file JSSC-2011-184-1591.cif
_cod_data_source_block ths1
_cod_depositor_comments
;
The following automatic conversions were performed:

data item '_exptl_absorpt_correction_type' value 'Psi-scan' was
changed to 'psi-scan' in accordance with the built-in table derived
from the CIF Core dictionary named 'cif_core.dic' version 2.4.5 last
updated on 2014-11-21.

Automatic conversion script
Id: cif_fix_values 8369 2020-08-20 11:38:08Z andrius 
;
_cod_original_sg_symbol_H-M P2(1)/m
_cod_database_code 1563215

loop_
_symmetry_equiv_pos_as_xyz
'x, y, z'
'-x, y+1/2, -z'
'-x, -y, -z'
'x, -y-1/2, z'

loop_
_atom_site_label
_atom_site_type_symbol
_atom_site_fract_x
_atom_site_fract_y
_atom_site_fract_z
_atom_site_U_iso_or_equiv
_atom_site_adp_type
_atom_site_occupancy
_atom_site_symmetry_multiplicity
_atom_site_calc_flag
_atom_site_refinement_flags
_atom_site_disorder_assembly
_atom_site_disorder_group
Th1 Th 0.738813(15) 0.2500 0.219655(15) 0.01170(4) Uani 1 2 d S . .
S1 S 1.10604(8) 0.02645(5) 0.26043(7) 0.01476(12) Uani 1 1 d . . .
O1 O 0.9513(4) 0.2500 -0.0001(4) 0.0233(6) Uani 1 2 d SD . .
O2 O 1.2308(3) 0.04808(17) 0.4165(2) 0.0286(4) Uani 1 1 d . . .
O3 O 0.9354(2) 0.09441(15) 0.2574(2) 0.0223(4) Uani 1 1 d . . .
O4 O 1.1972(3) 0.05627(15) 0.1157(2) 0.0233(4) Uani 1 1 d . . .
O5 O 1.3778(3) -0.11388(17) -0.0069(3) 0.0255(4) Uani 1 1 d D . .
O6 O 0.3925(4) 0.2500 0.1507(4) 0.0224(6) Uani 1 2 d SD . .
O7 O 0.5930(3) 0.11852(17) 0.3962(3) 0.0280(5) Uani 1 1 d D . .
O8 O 0.9496(3) 0.08935(15) 0.7486(2) 0.0243(4) Uani 1 1 d . . .
O9 O 1.6599(4) -0.1353(3) 0.2403(4) 0.0524(7) Uani 1 1 d D . .
O10 O 0.9198(4) 0.2500 0.5055(4) 0.0287(6) Uani 1 2 d SD . .
H1 H 0.948(5) 0.198(2) -0.070(4) 0.040 Uiso 1 1 d D . .
H2 H 1.308(5) -0.061(3) 0.019(5) 0.040 Uiso 1 1 d D . .
H3 H 1.470(4) -0.124(3) 0.069(4) 0.040 Uiso 1 1 d D . .
H4 H 0.326(5) 0.193(2) 0.134(4) 0.040 Uiso 1 1 d D . .
H5 H 0.478(4) 0.108(3) 0.402(5) 0.040 Uiso 1 1 d D . .
H6 H 0.658(5) 0.065(3) 0.458(4) 0.040 Uiso 1 1 d D . .
H7 H 1.618(5) -0.169(3) 0.313(4) 0.040 Uiso 1 1 d D . .
H8 H 1.746(4) -0.089(3) 0.253(5) 0.040 Uiso 1 1 d D . .
H9 H 0.948(5) 0.195(2) 0.569(4) 0.040 Uiso 1 1 d D . .

loop_
_atom_site_aniso_label
_atom_site_aniso_U_11
_atom_site_aniso_U_22
_atom_site_aniso_U_33
_atom_site_aniso_U_23
_atom_site_aniso_U_13
_atom_site_aniso_U_12
Th1 0.01116(6) 0.01019(6) 0.01359(7) 0.000 0.00123(4) 0.000
S1 0.0148(3) 0.0126(3) 0.0166(3) 0.0005(2) 0.0014(2) 0.0025(2)
O1 0.0339(15) 0.0163(13) 0.0223(14) 0.000 0.0124(12) 0.000
O2 0.0265(10) 0.0324(11) 0.0240(10) 0.0004(9) -0.0059(8) 0.0004(8)
O3 0.0191(9) 0.0207(10) 0.0277(10) 0.0038(8) 0.0053(7) 0.0078(7)
O4 0.0264(10) 0.0206(9) 0.0252(10) 0.0005(8) 0.0118(8) 0.0008(8)
O5 0.0199(9) 0.0236(10) 0.0315(11) -0.0123(8) -0.0012(8) 0.0022(8)
O6 0.0145(12) 0.0154(13) 0.0365(16) 0.000 0.0008(11) 0.000
O7 0.0198(9) 0.0293(11) 0.0349(12) 0.0169(9) 0.0032(8) -0.0015(8)
O8 0.0335(10) 0.0142(9) 0.0256(10) 0.0022(7) 0.0052(8) -0.0008(8)
O9 0.0542(18) 0.0491(17) 0.0520(18) -0.0106(14) 0.0007(14) -0.0123(14)
O10 0.0447(18) 0.0167(14) 0.0201(14) 0.000 -0.0114(12) 0.000

loop_
_atom_type_symbol
_atom_type_description
_atom_type_scat_dispersion_real
_atom_type_scat_dispersion_imag
_atom_type_scat_source
O O 0.0106 0.0060 'International Tables Vol C Tables 4.2.6.8 and 6.1.1.4'
S S 0.1246 0.1234 'International Tables Vol C Tables 4.2.6.8 and 6.1.1.4'
Th Th -7.2400 8.8979 'International Tables Vol C Tables 4.2.6.8 and 6.1.1.4'
H H 0.0000 0.0000 'International Tables Vol C Tables 4.2.6.8 and 6.1.1.4'

loop_
_geom_angle_atom_site_label_1
_geom_angle_atom_site_label_2
_geom_angle_atom_site_label_3
_geom_angle
_geom_angle_site_symmetry_1
_geom_angle_site_symmetry_3
O3 Th1 O3 106.54(9) . 4_565
O3 Th1 O5 71.85(7) . 3_755
O3 Th1 O5 140.75(7) 4_565 3_755
O3 Th1 O5 140.75(7) . 2_755
O3 Th1 O5 71.85(7) 4_565 2_755
O5 Th1 O5 85.28(10) 3_755 2_755
O3 Th1 O7 72.95(7) . .
O3 Th1 O7 137.99(7) 4_565 .
O5 Th1 O7 80.32(7) 3_755 .
O5 Th1 O7 135.04(7) 2_755 .
O3 Th1 O7 137.99(7) . 4_565
O3 Th1 O7 72.95(7) 4_565 4_565
O5 Th1 O7 135.04(7) 3_755 4_565
O5 Th1 O7 80.32(7) 2_755 4_565
O7 Th1 O7 80.54(10) . 4_565
O3 Th1 O10 69.63(6) . .
O3 Th1 O10 69.63(6) 4_565 .
O5 Th1 O10 137.22(5) 3_755 .
O5 Th1 O10 137.22(5) 2_755 .
O7 Th1 O10 71.28(8) . .
O7 Th1 O10 71.28(8) 4_565 .
O3 Th1 O6 126.73(5) . .
O3 Th1 O6 126.73(5) 4_565 .
O5 Th1 O6 66.92(7) 3_755 .
O5 Th1 O6 66.92(7) 2_755 .
O7 Th1 O6 68.24(7) . .
O7 Th1 O6 68.24(7) 4_565 .
O10 Th1 O6 126.05(10) . .
O3 Th1 O1 70.80(6) . .
O3 Th1 O1 70.80(6) 4_565 .
O5 Th1 O1 71.96(7) 3_755 .
O5 Th1 O1 71.96(7) 2_755 .
O7 Th1 O1 139.58(5) . .
O7 Th1 O1 139.58(5) 4_565 .
O10 Th1 O1 111.05(10) . .
O6 Th1 O1 122.90(10) . .
O2 S1 O8 110.33(12) . 3_756
O2 S1 O4 110.24(12) . .
O8 S1 O4 110.56(11) 3_756 .
O2 S1 O3 108.89(12) . .
O8 S1 O3 108.22(11) 3_756 .
O4 S1 O3 108.54(11) . .
S1 O3 Th1 159.03(12) . .

loop_
_geom_bond_atom_site_label_1
_geom_bond_atom_site_label_2
_geom_bond_distance
_geom_bond_site_symmetry_2
Th1 O3 2.3645(18) .
Th1 O3 2.3646(18) 4_565
Th1 O5 2.4474(19) 3_755
Th1 O5 2.4474(19) 2_755
Th1 O7 2.4775(19) .
Th1 O7 2.4775(19) 4_565
Th1 O10 2.483(3) .
Th1 O6 2.492(3) .
Th1 O1 2.509(3) .
S1 O2 1.464(2) .
S1 O8 1.4659(19) 3_756
S1 O4 1.4664(18) .
S1 O3 1.4854(18) .
O5 Th1 2.4474(19) 3_755
O8 S1 1.4659(19) 3_756
